data_4343849
loop_
_publ_author_name
'Filinchuk, Ya.E.'
'Yvon, K.'

_publ_section_title
;
 Boron-induced hydrogen localization in the novel metal hydride La Ni3 B
 H(x) (x=2.5-3.0)
;
_journal_name_full 'Inorganic Chemistry'
_journal_page_first 4398
_journal_page_last 4406
_journal_volume 44
_journal_year 2005
_chemical_formula_sum 'B H2.5 La Ni3'
_chemical_name_systematic 'La Ni3 B H2.5'
_space_group_IT_number 63
_symmetry_space_group_name_Hall '-C 2c 2'
_symmetry_space_group_name_H-M 'C m c m'
_cell_angle_alpha 90
_cell_angle_beta 90
_cell_angle_gamma 90
_cell_formula_units_Z 16
_cell_length_a 10.74979
_cell_length_b 16.1381
_cell_length_c 7.63906
_cell_volume 1325.233
_citation_journal_id_ASTM INOCAJ
_cod_data_source_file Filinchuk_INOCAJ_2005_585.cif
_cod_data_source_block H2.5B1La1Ni3
_cod_original_formula_sum 'H2.5 B1 La1 Ni3'
_cod_database_code 4343849

loop_
_symmetry_equiv_pos_as_xyz
x,y,z
-x,-y,z+1/2
x,-y,-z
-x,y,-z+1/2
-x,-y,-z
x,y,-z-1/2
-x,y,z
x,-y,z-1/2
x+1/2,y+1/2,z
-x+1/2,-y+1/2,z+1/2
x+1/2,-y+1/2,-z
-x+1/2,y+1/2,-z+1/2
-x+1/2,-y+1/2,-z
x+1/2,y+1/2,-z-1/2
-x+1/2,y+1/2,z
x+1/2,-y+1/2,z-1/2

loop_
_atom_site_label
_atom_site_type_symbol
_atom_site_fract_x
_atom_site_fract_y
_atom_site_fract_z
_atom_site_occupancy
_atom_site_U_iso_or_equiv
La3 La 0 0.9706 0.25 1 0.0
B3 B 0 0.68 0.25 1 0.0
Ni4 Ni 0.2354 0 0 1 0.0
B1 B 0.208 0.075 0.25 1 0.0
B2 B 0 0.232 0.25 1 0.0
Ni1 Ni 0.1195 0.1315 0.0871 1 0.0
Ni3 Ni 0 0.267 0.0237 1 0.0
La2 La 0 0.4587 0.25 1 0.0
Ni2 Ni 0.3666 0.1193 0.085 1 0.0
La1 La 0.2762 0.27534 0.25 1 0.0
